data_7247691
loop_
_publ_author_name
'Atceken, Nurunnisa'
'Hemingway, Jack'
'Bull, Craig L.'
'Liu, Xiaojiao'
'Michalchuk, Adam A. L.'
'Konar, Sumit'
'Morrison, Carole A.'
'Pulham, Colin R.'

_publ_section_title
;
 High-pressure structural studies and pressure-induced sensitisation of
 3,4,5-trinitro-1<i>H</i>-pyrazole.
;
_journal_issue 46
_journal_name_full 'Physical chemistry chemical physics : PCCP'
_journal_page_first 31646
_journal_page_last 31654
_journal_paper_doi 10.1039/d3cp04526a
_journal_volume 25
_journal_year 2023
_chemical_formula_moiety 'C3 H N5 O6'
_chemical_formula_sum 'C3 H N5 O6'
_chemical_formula_weight 203.09
_space_group_crystal_system monoclinic
_space_group_IT_number 14
_space_group_name_Hall '-P 2ybc'
_space_group_name_H-M_alt 'P 1 21/c 1'
_atom_sites_solution_hydrogens difmap
_atom_sites_solution_primary dual
_audit_block_doi 10.5517/ccdc.csd.cc29gp4m
_audit_creation_date 2021-12-16
_audit_creation_method
;
Olex2 1.3
(compiled 2020.11.12 svn.r5f609507 for OlexSys, GUI svn.r6408)
;
_audit_update_record
;
2021-12-16 deposited with the CCDC.	2023-11-08 downloaded from the CCDC.
;
_cell_angle_alpha 90
_cell_angle_beta 92.018(4)
_cell_angle_gamma 90
_cell_formula_units_Z 12
_cell_length_a 14.6452(10)
_cell_length_b 7.9546(7)
_cell_length_c 16.7946(9)
_cell_measurement_reflns_used 2710
_cell_measurement_temperature 298.4
_cell_measurement_theta_max 23.80
_cell_measurement_theta_min 2.78
_cell_volume 1955.3(2)
_computing_molecular_graphics 'Olex2 1.3 (Dolomanov et al., 2009)'
_computing_publication_material 'Olex2 1.3 (Dolomanov et al., 2009)'
_computing_structure_refinement 'SHELXL 2018/3 (Sheldrick, 2015)'
_computing_structure_solution 'SHELXT 2018/2 (Sheldrick, 2018)'
_diffrn_ambient_temperature 298.4
_diffrn_measured_fraction_theta_full 0.551
_diffrn_measured_fraction_theta_max 0.509
_diffrn_measurement_device_type 'Bruker APEX-II CCD'
_diffrn_measurement_method '\f and \w scans'
_diffrn_radiation_type MoK\a
_diffrn_radiation_wavelength 0.71073
_diffrn_reflns_av_R_equivalents 0.0452
_diffrn_reflns_av_unetI/netI 0.0529
_diffrn_reflns_Laue_measured_fraction_full 0.551
_diffrn_reflns_Laue_measured_fraction_max 0.509
_diffrn_reflns_limit_h_max 16
_diffrn_reflns_limit_h_min -16
_diffrn_reflns_limit_k_max 7
_diffrn_reflns_limit_k_min -7
_diffrn_reflns_limit_l_max 20
_diffrn_reflns_limit_l_min -20
_diffrn_reflns_number 10399
_diffrn_reflns_point_group_measured_fraction_full 0.551
_diffrn_reflns_point_group_measured_fraction_max 0.509
_diffrn_reflns_theta_full 25.242
_diffrn_reflns_theta_max 26.369
_diffrn_reflns_theta_min 2.427
_diffrn_source_current 1.4
_diffrn_source_power 0.07
_diffrn_source_voltage 50.0
_diffrn_standards_number 0
_exptl_absorpt_coefficient_mu 0.201
_exptl_absorpt_correction_T_max 0.7454
_exptl_absorpt_correction_T_min 0.6801
_exptl_absorpt_correction_type multi-scan
_exptl_crystal_colour 'clear colourless'
_exptl_crystal_colour_lustre clear
_exptl_crystal_colour_primary colourless
_exptl_crystal_density_diffrn 2.070
_exptl_crystal_description block
_exptl_crystal_F_000 1224
_refine_diff_density_max 0.186
_refine_diff_density_min -0.209
_refine_diff_density_rms 0.050
_refine_ls_extinction_method none
_refine_ls_goodness_of_fit_ref 1.066
_refine_ls_hydrogen_treatment refall
_refine_ls_matrix_type full
_refine_ls_number_parameters 391
_refine_ls_number_reflns 2028
_refine_ls_number_restraints 306
_refine_ls_restrained_S_all 0.993
_refine_ls_R_factor_all 0.0761
_refine_ls_R_factor_gt 0.0458
_refine_ls_shift/su_max 0.000
_refine_ls_shift/su_mean 0.000
_refine_ls_structure_factor_coef Fsqd
_refine_ls_weighting_details 'w=1/[\s^2^(Fo^2^)+(0.0822P)^2^+1.1680P] where P=(Fo^2^+2Fc^2^)/3'
_refine_ls_weighting_scheme calc
_refine_ls_wR_factor_gt 0.1243
_refine_ls_wR_factor_ref 0.1430
_reflns_Friedel_coverage 0.000
_reflns_number_gt 1445
_reflns_number_total 2028
_reflns_threshold_expression 'I > 2\s(I)'
_cod_data_source_file d3cp04526a2.cif
_cod_data_source_block 2tnp_p05
_cod_depositor_comments
;

2024-11-08
Z value and formula fixed to values more according to usual
chemical conventions.                 miguel
;
_cod_original_formula_sum 'C9 H3 N15 O18'
_cod_original_formula_weight 609.26
_cod_original_formula_moiety '3(C3 H N5 O6)'
_cod_original_formula_units_Z 4
_cod_database_code 7247691
_shelx_shelxl_version_number 2018/3
_shelx_space_group_comment
;
The symmetry employed for this shelxl refinement is uniquely defined
by the following loop, which should always be used as a source of
symmetry information in preference to the above space-group names.
They are only intended as comments.
;
_olex2_refinement_description
;
1. Rigid body (RIGU) restrains
 All non-hydrogen atoms
 with sigma for 1-2 distances of 0.004 and sigma for 1-3 distances of 0.004
;
_olex2_submission_special_instructions 'No special instructions were received'

loop_
_space_group_symop_operation_xyz
'x, y, z'
'-x, y+1/2, -z+1/2'
'-x, -y, -z'
'x, -y-1/2, z-1/2'

loop_
_atom_site_label
_atom_site_type_symbol
_atom_site_fract_x
_atom_site_fract_y
_atom_site_fract_z
_atom_site_U_iso_or_equiv
_atom_site_adp_type
_atom_site_occupancy
_atom_site_site_symmetry_order
_atom_site_calc_flag
_atom_site_refinement_flags_posn
_atom_site_refinement_flags_adp
_atom_site_refinement_flags_occupancy
_atom_site_disorder_assembly
_atom_site_disorder_group
O001 O 0.5194(2) 0.5008(5) 0.81127(16) 0.0386(9) Uani 1 1 d . . . . .
O002 O 0.6858(2) 0.5934(5) 0.65224(17) 0.0432(10) Uani 1 1 d . . . . .
O003 O 0.65993(19) 0.4232(4) 0.83337(16) 0.0370(9) Uani 1 1 d . . . . .
O004 O 0.9816(2) 0.4519(5) 0.17331(17) 0.0465(10) Uani 1 1 d . . . . .
O005 O 0.8371(2) 0.6013(5) 0.35493(18) 0.0462(10) Uani 1 1 d . . . . .
O006 O 0.5608(2) 0.1300(5) 0.47833(17) 0.0443(10) Uani 1 1 d . . . . .
N007 N 0.7582(2) 0.9386(5) 0.4639(2) 0.0218(9) Uani 1 1 d . . . . .
O008 O 0.4552(2) 0.3151(5) 0.49631(16) 0.0471(10) Uani 1 1 d . . . . .
O009 O 0.9239(2) 0.1032(5) 0.50898(19) 0.0507(11) Uani 1 1 d . . . . .
N00A N 0.7247(2) 0.9423(5) 0.53654(18) 0.0234(8) Uani 1 1 d . . . . .
N00B N 0.6880(2) 0.7419(6) 0.6359(2) 0.0289(9) Uani 1 1 d . . . . .
O00C O 0.6952(2) 0.4125(5) 0.48341(18) 0.0464(9) Uani 1 1 d . . . . .
O00D O 1.1225(2) 0.2837(5) 0.33955(18) 0.0513(11) Uani 1 1 d . . . . .
N00E N 0.6377(2) 0.2042(5) 0.62316(19) 0.0236(9) Uani 1 1 d . . . . .
O00F O 0.8359(2) 0.4061(5) 0.15506(17) 0.0490(10) Uani 1 1 d . . . . .
N00G N 0.8158(2) 0.7450(5) 0.3667(2) 0.0286(10) Uani 1 1 d . . . . .
O00H O 1.0324(2) 0.2831(5) 0.49406(17) 0.0495(10) Uani 1 1 d . . . . .
O00I O 1.0750(2) 0.5390(5) 0.3224(2) 0.0551(12) Uani 1 1 d . . . . .
O00J O 0.8239(2) 0.8627(5) 0.32131(18) 0.0499(10) Uani 1 1 d . . . . .
O00K O 0.8332(2) 0.4355(5) 0.5295(2) 0.0550(11) Uani 1 1 d . . . . .
N00L N 0.8287(2) 0.2629(5) 0.29933(18) 0.0234(9) Uani 1 1 d . . . . .
O00M O 0.4395(2) 0.6015(6) 0.65469(19) 0.0572(12) Uani 1 1 d . . . . .
N00N N 0.8408(2) 0.2102(5) 0.37433(18) 0.0242(9) Uani 1 1 d . . . . .
N00O N 0.4360(2) 0.4501(6) 0.65527(19) 0.0318(10) Uani 1 1 d . . . . .
N00P N 0.6581(2) 0.2511(5) 0.69858(18) 0.0251(9) Uani 1 1 d . . . . .
N00Q N 0.5890(2) 0.4290(5) 0.79323(18) 0.0247(9) Uani 1 1 d . . . . .
O00R O 0.6644(3) 0.8557(6) 0.67854(19) 0.0586(12) Uani 1 1 d . . . . .
O00S O 0.3679(2) 0.3643(5) 0.65521(19) 0.0583(11) Uani 1 1 d . . . . .
N00T N 1.0622(2) 0.3906(6) 0.33102(19) 0.0317(10) Uani 1 1 d . . . . .
N00U N 0.9638(2) 0.2075(5) 0.47170(19) 0.0300(10) Uani 1 1 d . . . . .
N00V N 0.5220(2) 0.2330(5) 0.5177(2) 0.0295(9) Uani 1 1 d . . . . .
N00W N 0.7613(2) 0.4935(5) 0.50531(17) 0.0294(9) Uani 1 1 d . . . . .
N00X N 0.9075(2) 0.4021(5) 0.19409(19) 0.0311(10) Uani 1 1 d . . . . .
C00Y C 0.7218(3) 0.7851(6) 0.5592(2) 0.0211(10) Uani 1 1 d . . . . .
C00Z C 0.7778(3) 0.7821(6) 0.4420(2) 0.0204(10) Uani 1 1 d . . . . .
C010 C 0.5872(2) 0.3467(5) 0.7173(2) 0.0190(9) Uani 1 1 d . . . . .
C011 C 0.5581(3) 0.2673(6) 0.5968(2) 0.0226(10) Uani 1 1 d . . . . .
C012 C 0.9269(3) 0.2500(6) 0.3934(2) 0.0221(10) Uani 1 1 d . . . . .
C013 C 0.5223(2) 0.3603(5) 0.6564(2) 0.0213(10) Uani 1 1 d . . . . .
C014 C 0.9702(2) 0.3296(6) 0.3322(2) 0.0228(10) Uani 1 1 d . . . . .
C015 C 0.9044(3) 0.3347(6) 0.2724(2) 0.0239(10) Uani 1 1 d . . . . .
C016 C 0.7543(2) 0.6743(6) 0.5025(2) 0.0226(10) Uani 1 1 d . . . . .
H00E H 0.673(3) 0.128(6) 0.598(2) 0.031(12) Uiso 1 1 d . . . . .
H00L H 0.769(4) 0.274(8) 0.273(3) 0.10(2) Uiso 1 1 d . . . . .
H007 H 0.776(3) 1.040(8) 0.432(3) 0.060(16) Uiso 1 1 d . . . . .

loop_
_atom_site_aniso_label
_atom_site_aniso_U_11
_atom_site_aniso_U_22
_atom_site_aniso_U_33
_atom_site_aniso_U_23
_atom_site_aniso_U_13
_atom_site_aniso_U_12
O001 0.038(2) 0.047(3) 0.0306(17) -0.0067(14) 0.0050(15) 0.0186(15)
O002 0.054(2) 0.034(3) 0.0417(19) 0.0113(16) 0.0071(18) -0.0137(16)
O003 0.0270(19) 0.054(3) 0.0293(16) -0.0093(13) -0.0060(15) 0.0000(13)
O004 0.034(2) 0.073(4) 0.0329(18) 0.0137(16) 0.0025(16) -0.0144(16)
O005 0.060(2) 0.033(3) 0.046(2) -0.0101(17) 0.0153(17) 0.0144(17)
O006 0.048(2) 0.054(4) 0.0311(19) -0.0198(16) 0.0046(18) 0.0025(15)
N007 0.026(2) 0.020(3) 0.0193(17) -0.0009(15) 0.0007(15) -0.0002(14)
O008 0.032(2) 0.076(4) 0.0324(18) -0.0088(15) -0.0056(16) 0.0134(16)
O009 0.037(2) 0.074(4) 0.042(2) 0.0336(18) 0.0021(17) -0.0064(16)
N00A 0.026(2) 0.027(3) 0.0175(17) -0.0005(15) 0.0027(15) 0.0001(14)
N00B 0.028(2) 0.037(4) 0.0220(19) 0.0025(17) 0.0077(17) -0.0043(16)
O00C 0.049(2) 0.036(3) 0.054(2) -0.0036(16) 0.0023(18) -0.0140(16)
O00D 0.019(2) 0.083(4) 0.052(2) 0.0090(18) 0.0026(17) 0.0075(16)
N00E 0.024(2) 0.025(4) 0.0229(19) -0.0027(14) 0.0051(17) 0.0058(14)
O00F 0.034(2) 0.079(4) 0.0336(18) 0.0213(15) -0.0085(16) -0.0064(16)
N00G 0.031(2) 0.026(4) 0.029(2) -0.0024(17) 0.0077(17) 0.0029(16)
O00H 0.036(2) 0.077(4) 0.0350(18) 0.0096(16) -0.0102(16) -0.0121(17)
O00I 0.062(3) 0.045(4) 0.056(2) 0.0168(19) -0.0183(19) -0.030(2)
O00J 0.076(3) 0.040(4) 0.0350(19) 0.0073(16) 0.0259(18) 0.0029(18)
O00K 0.061(3) 0.035(4) 0.067(2) -0.0032(17) -0.022(2) 0.0173(17)
N00L 0.019(2) 0.029(3) 0.0216(18) -0.0002(14) 0.0004(16) -0.0016(14)
O00M 0.080(3) 0.041(4) 0.050(2) -0.010(2) -0.012(2) 0.032(2)
N00N 0.024(2) 0.024(3) 0.0239(18) 0.0059(14) -0.0003(15) -0.0030(14)
N00O 0.031(2) 0.043(4) 0.0209(19) -0.0051(18) -0.0023(18) 0.0115(18)
N00P 0.024(2) 0.031(3) 0.0204(18) -0.0012(14) 0.0034(16) 0.0040(14)
N00Q 0.024(2) 0.026(3) 0.0235(18) -0.0010(14) 0.0025(16) 0.0028(14)
O00R 0.096(3) 0.046(4) 0.035(2) -0.0017(17) 0.032(2) 0.0135(19)
O00S 0.025(2) 0.099(4) 0.051(2) 0.0046(19) -0.0007(18) -0.0051(18)
N00T 0.023(2) 0.049(4) 0.0231(19) 0.0058(18) 0.0031(17) -0.0088(18)
N00U 0.024(2) 0.041(4) 0.0256(19) 0.0069(16) 0.0017(17) 0.0010(16)
N00V 0.026(2) 0.036(4) 0.027(2) -0.0048(16) -0.0014(17) -0.0019(15)
N00W 0.038(3) 0.023(3) 0.027(2) 0.0009(16) 0.0027(18) 0.0010(16)
N00X 0.027(2) 0.040(4) 0.0263(19) 0.0061(16) -0.0009(17) -0.0037(16)
C00Y 0.020(2) 0.022(4) 0.021(2) -0.0002(17) -0.0025(18) -0.0025(16)
C00Z 0.019(2) 0.018(4) 0.025(2) -0.0013(17) 0.0009(18) 0.0022(16)
C010 0.021(3) 0.018(4) 0.0174(19) 0.0001(16) 0.0029(18) -0.0030(16)
C011 0.021(2) 0.027(4) 0.020(2) 0.0003(17) 0.0014(18) -0.0022(16)
C012 0.021(2) 0.021(4) 0.024(2) 0.0013(17) 0.0014(18) 0.0030(16)
C013 0.018(2) 0.020(4) 0.027(2) 0.0003(17) 0.0018(18) -0.0003(15)
C014 0.014(2) 0.032(4) 0.022(2) 0.0004(17) 0.0029(18) 0.0021(15)
C015 0.024(3) 0.025(4) 0.023(2) 0.0024(18) 0.0039(19) 0.0025(16)
C016 0.018(3) 0.022(3) 0.027(2) -0.0006(17) -0.001(2) -0.0009(15)

loop_
_atom_type_symbol
_atom_type_description
_atom_type_scat_dispersion_real
_atom_type_scat_dispersion_imag
_atom_type_scat_source
C C 0.0033 0.0016 'International Tables Vol C Tables 4.2.6.8 and 6.1.1.4'
H H 0.0000 0.0000 'International Tables Vol C Tables 4.2.6.8 and 6.1.1.4'
N N 0.0061 0.0033 'International Tables Vol C Tables 4.2.6.8 and 6.1.1.4'
O O 0.0106 0.0060 'International Tables Vol C Tables 4.2.6.8 and 6.1.1.4'

loop_
_geom_angle_atom_site_label_1
_geom_angle_atom_site_label_2
_geom_angle_atom_site_label_3
_geom_angle
_geom_angle_site_symmetry_1
_geom_angle_site_symmetry_3
_geom_angle_publ_flag
N00A N007 C00Z 111.3(3) . . ?
N00A N007 H007 125(3) . . ?
C00Z N007 H007 123(4) . . ?
C00Y N00A N007 105.2(3) . . ?
O002 N00B C00Y 116.6(4) . . ?
O00R N00B O002 125.7(5) . . ?
O00R N00B C00Y 117.7(5) . . ?
N00P N00E H00E 121(2) . . ?
C011 N00E N00P 111.8(3) . . ?
C011 N00E H00E 127(2) . . ?
O005 N00G O00J 126.7(5) . . ?
O005 N00G C00Z 116.9(4) . . ?
O00J N00G C00Z 116.4(4) . . ?
N00N N00L C015 111.6(3) . . ?
N00N N00L H00L 124(3) . . ?
C015 N00L H00L 123(3) . . ?
C012 N00N N00L 104.2(3) . . ?
O00M N00O O00S 126.8(4) . . ?
O00M N00O C013 117.1(4) . . ?
O00S N00O C013 116.1(5) . . ?
C010 N00P N00E 103.4(3) . . ?
O001 N00Q O003 125.8(3) . . ?
O001 N00Q C010 116.5(3) . . ?
O003 N00Q C010 117.6(3) . . ?
O00D N00T C014 115.8(4) . . ?
O00I N00T O00D 125.3(4) . . ?
O00I N00T C014 118.9(4) . . ?
O009 N00U O00H 126.2(3) . . ?
O009 N00U C012 117.5(4) . . ?
O00H N00U C012 116.3(3) . . ?
O006 N00V O008 126.2(3) . . ?
O006 N00V C011 118.0(4) . . ?
O008 N00V C011 115.8(3) . . ?
O00C N00W C016 117.8(4) . . ?
O00K N00W O00C 125.4(5) . . ?
O00K N00W C016 116.8(4) . . ?
O004 N00X C015 116.4(3) . . ?
O00F N00X O004 126.6(3) . . ?
O00F N00X C015 117.0(3) . . ?
N00A C00Y N00B 120.3(4) . . ?
N00A C00Y C016 113.0(4) . . ?
C016 C00Y N00B 126.7(5) . . ?
N007 C00Z N00G 122.1(4) . . ?
N007 C00Z C016 108.3(4) . . ?
C016 C00Z N00G 129.6(4) . . ?
N00P C010 N00Q 118.7(3) . . ?
N00P C010 C013 113.1(3) . . ?
C013 C010 N00Q 128.1(4) . . ?
N00E C011 N00V 121.6(4) . . ?
N00E C011 C013 108.4(3) . . ?
C013 C011 N00V 130.0(4) . . ?
N00N C012 N00U 119.0(3) . . ?
N00N C012 C014 112.8(3) . . ?
C014 C012 N00U 128.2(3) . . ?
C010 C013 N00O 128.8(4) . . ?
C011 C013 N00O 127.9(3) . . ?
C011 C013 C010 103.3(3) . . ?
C012 C014 N00T 128.5(3) . . ?
C015 C014 N00T 128.2(4) . . ?
C015 C014 C012 103.3(3) . . ?
N00L C015 N00X 121.7(3) . . ?
N00L C015 C014 108.1(3) . . ?
C014 C015 N00X 130.2(4) . . ?
C00Y C016 N00W 129.3(4) . . ?
C00Z C016 N00W 128.6(4) . . ?
C00Z C016 C00Y 102.1(5) . . ?

loop_
_geom_bond_atom_site_label_1
_geom_bond_atom_site_label_2
_geom_bond_distance
_geom_bond_site_symmetry_2
_geom_bond_publ_flag
O001 N00Q 1.216(4) . ?
O002 N00B 1.213(5) . ?
O003 N00Q 1.219(4) . ?
O004 N00X 1.218(4) . ?
O005 N00G 1.203(5) . ?
O006 N00V 1.208(4) . ?
N007 N00A 1.331(5) . ?
N007 C00Z 1.333(6) . ?
N007 H007 1.01(5) . ?
O008 N00V 1.219(4) . ?
O009 N00U 1.203(5) . ?
N00A C00Y 1.308(6) . ?
N00B O00R 1.212(5) . ?
N00B C00Y 1.439(6) . ?
O00C N00W 1.209(5) . ?
O00D N00T 1.231(5) . ?
N00E N00P 1.344(4) . ?
N00E C011 1.331(5) . ?
N00E H00E 0.91(4) . ?
O00F N00X 1.217(4) . ?
N00G O00J 1.216(5) . ?
N00G C00Z 1.430(5) . ?
O00H N00U 1.218(4) . ?
O00I N00T 1.205(5) . ?
O00K N00W 1.207(4) . ?
N00L N00N 1.333(4) . ?
N00L C015 1.340(5) . ?
N00L H00L 0.97(5) . ?
O00M N00O 1.205(5) . ?
N00N C012 1.329(5) . ?
N00O O00S 1.209(5) . ?
N00O C013 1.451(5) . ?
N00P C010 1.333(5) . ?
N00Q C010 1.433(5) . ?
N00T C014 1.433(5) . ?
N00U C012 1.444(5) . ?
N00V C011 1.439(5) . ?
N00W C016 1.442(6) . ?
N00X C015 1.423(5) . ?
C00Y C016 1.394(6) . ?
C00Z C016 1.383(6) . ?
C010 C013 1.377(5) . ?
C011 C013 1.363(5) . ?
C012 C014 1.380(5) . ?
C014 C015 1.367(5) . ?

loop_
_geom_torsion_atom_site_label_1
_geom_torsion_atom_site_label_2
_geom_torsion_atom_site_label_3
_geom_torsion_atom_site_label_4
_geom_torsion
_geom_torsion_site_symmetry_1
_geom_torsion_site_symmetry_2
_geom_torsion_site_symmetry_3
_geom_torsion_site_symmetry_4
_geom_torsion_publ_flag
O001 N00Q C010 N00P -172.7(4) . . . . ?
O001 N00Q C010 C013 11.5(7) . . . . ?
O002 N00B C00Y N00A 178.7(3) . . . . ?
O002 N00B C00Y C016 -1.6(6) . . . . ?
O003 N00Q C010 N00P 8.2(6) . . . . ?
O003 N00Q C010 C013 -167.5(4) . . . . ?
O004 N00X C015 N00L -174.1(4) . . . . ?
O004 N00X C015 C014 6.6(7) . . . . ?
O005 N00G C00Z N007 174.8(4) . . . . ?
O005 N00G C00Z C016 -6.0(6) . . . . ?
O006 N00V C011 N00E 8.1(8) . . . . ?
O006 N00V C011 C013 -171.1(5) . . . . ?
N007 N00A C00Y N00B -179.6(3) . . . . ?
N007 N00A C00Y C016 0.7(4) . . . . ?
N007 C00Z C016 N00W 178.7(3) . . . . ?
N007 C00Z C016 C00Y -0.8(4) . . . . ?
O008 N00V C011 N00E -170.4(5) . . . . ?
O008 N00V C011 C013 10.3(8) . . . . ?
O009 N00U C012 N00N 18.0(7) . . . . ?
O009 N00U C012 C014 -161.9(5) . . . . ?
N00A N007 C00Z N00G -179.3(3) . . . . ?
N00A N007 C00Z C016 1.3(4) . . . . ?
N00A C00Y C016 N00W -179.5(3) . . . . ?
N00A C00Y C016 C00Z 0.1(4) . . . . ?
N00B C00Y C016 N00W 0.8(6) . . . . ?
N00B C00Y C016 C00Z -179.6(4) . . . . ?
O00C N00W C016 C00Y 86.6(5) . . . . ?
O00C N00W C016 C00Z -92.8(5) . . . . ?
O00D N00T C014 C012 62.2(6) . . . . ?
O00D N00T C014 C015 -117.0(5) . . . . ?
N00E N00P C010 N00Q -175.8(4) . . . . ?
N00E N00P C010 C013 0.6(5) . . . . ?
N00E C011 C013 N00O -178.9(4) . . . . ?
N00E C011 C013 C010 0.6(5) . . . . ?
O00F N00X C015 N00L 6.7(6) . . . . ?
O00F N00X C015 C014 -172.5(5) . . . . ?
N00G C00Z C016 N00W -0.6(7) . . . . ?
N00G C00Z C016 C00Y 179.9(4) . . . . ?
O00H N00U C012 N00N -161.2(4) . . . . ?
O00H N00U C012 C014 19.0(7) . . . . ?
O00I N00T C014 C012 -117.5(5) . . . . ?
O00I N00T C014 C015 63.3(6) . . . . ?
O00J N00G C00Z N007 -4.6(5) . . . . ?
O00J N00G C00Z C016 174.7(4) . . . . ?
O00K N00W C016 C00Y -93.3(5) . . . . ?
O00K N00W C016 C00Z 87.2(5) . . . . ?
N00L N00N C012 N00U -179.0(4) . . . . ?
N00L N00N C012 C014 0.9(5) . . . . ?
O00M N00O C013 C010 70.7(6) . . . . ?
O00M N00O C013 C011 -109.9(5) . . . . ?
N00N N00L C015 N00X -179.3(4) . . . . ?
N00N N00L C015 C014 0.1(5) . . . . ?
N00N C012 C014 N00T 179.8(4) . . . . ?
N00N C012 C014 C015 -0.8(5) . . . . ?
N00P N00E C011 N00V -179.7(4) . . . . ?
N00P N00E C011 C013 -0.2(6) . . . . ?
N00P C010 C013 N00O 178.7(4) . . . . ?
N00P C010 C013 C011 -0.8(5) . . . . ?
N00Q C010 C013 N00O -5.3(8) . . . . ?
N00Q C010 C013 C011 175.2(4) . . . . ?
O00R N00B C00Y N00A -1.4(5) . . . . ?
O00R N00B C00Y C016 178.2(4) . . . . ?
O00S N00O C013 C010 -109.1(5) . . . . ?
O00S N00O C013 C011 70.3(6) . . . . ?
N00T C014 C015 N00L 179.8(4) . . . . ?
N00T C014 C015 N00X -0.9(8) . . . . ?
N00U C012 C014 N00T -0.3(8) . . . . ?
N00U C012 C014 C015 179.1(4) . . . . ?
N00V C011 C013 N00O 0.4(8) . . . . ?
N00V C011 C013 C010 179.9(4) . . . . ?
C00Z N007 N00A C00Y -1.2(4) . . . . ?
C011 N00E N00P C010 -0.2(5) . . . . ?
C012 C014 C015 N00L 0.4(5) . . . . ?
C012 C014 C015 N00X 179.7(4) . . . . ?
C015 N00L N00N C012 -0.6(5) . . . . ?
